data_1570228
loop_
_publ_author_name
'Soriano-L&#xf3;pez, Joaqu&#xed;n'
'Steuber, Friedrich W.'
'Mulahmetovi&#x107;, Muhamed'
'Besora, Maria'
'Clemente-Juan, Juan Modesto'
'O'Doherty, Mariah'
'Zhu, Nian-Yong'
'Hill, Craig L.'
'Coronado, Eugenio'
'Poblet, Josep M.'
'Schmitt, Wolfgang'

_publ_section_title
;
 Accelerating water oxidation - a mixed Co/Fe polyoxometalate with
 improved turnover characteristics.
;
_journal_issue 47
_journal_name_full 'Chemical science'
_journal_page_first 13722
_journal_page_last 13733
_journal_paper_doi 10.1039/d3sc04002j
_journal_volume 14
_journal_year 2023
_chemical_formula_moiety 'Co5 Na12 H82 O109 W19'
_chemical_formula_sum 'Co5 H82 Na12 O109 W19'
_chemical_formula_weight 5807.49
_space_group_crystal_system monoclinic
_space_group_IT_number 14
_space_group_name_Hall '-P 2yn'
_space_group_name_H-M_alt 'P 1 21/n 1'
_atom_sites_solution_primary dual
_audit_creation_date 2020-08-27
_audit_creation_method
;
Olex2 1.3
(compiled 2020.07.31 svn.rc2a77460 for OlexSys, GUI svn.r6145)
;
_audit_update_record
;
2023-09-29 deposited with the CCDC.	2023-10-30 downloaded from the CCDC.
;
_cell_angle_alpha 90
_cell_angle_beta 93.152(9)
_cell_angle_gamma 90
_cell_formula_units_Z 2
_cell_length_a 13.063(11)
_cell_length_b 17.764(15)
_cell_length_c 21.118(18)
_cell_measurement_reflns_used 4601
_cell_measurement_temperature 100.0
_cell_measurement_theta_max 29.490
_cell_measurement_theta_min 2.252
_cell_volume 4893(7)
_computing_cell_refinement 'SAINT V8.38A (Bruker, 2018)'
_computing_data_reduction 'SAINT V8.38A (Bruker, 2018)'
_computing_molecular_graphics 'Olex2 1.3 (Dolomanov et al., 2009)'
_computing_publication_material 'Olex2 1.3 (Dolomanov et al., 2009)'
_computing_structure_refinement 'SHELXL 2018/3 (Sheldrick, 2015)'
_computing_structure_solution 'XT (Sheldrick, 2015)'
_diffrn_ambient_temperature 100.0
_diffrn_detector 'Bruker APEX2 area detector'
_diffrn_detector_area_resol_mean 7.9
_diffrn_detector_type 'CCD area detector'
_diffrn_measured_fraction_theta_full 1.000
_diffrn_measured_fraction_theta_max 0.992
_diffrn_measurement_device 'three-circle diffractometer'
_diffrn_measurement_device_type 'Bruker APEX-II CCD'
_diffrn_measurement_method '\f and \w scans'
_diffrn_radiation_monochromator 'mirror optics'
_diffrn_radiation_probe x-ray
_diffrn_radiation_type MoK\a
_diffrn_radiation_wavelength 0.71073
_diffrn_reflns_av_R_equivalents 0.1017
_diffrn_reflns_av_unetI/netI 0.1182
_diffrn_reflns_Laue_measured_fraction_full 1.000
_diffrn_reflns_Laue_measured_fraction_max 0.992
_diffrn_reflns_limit_h_max 18
_diffrn_reflns_limit_h_min -18
_diffrn_reflns_limit_k_max 24
_diffrn_reflns_limit_k_min -21
_diffrn_reflns_limit_l_max 28
_diffrn_reflns_limit_l_min -29
_diffrn_reflns_number 46062
_diffrn_reflns_point_group_measured_fraction_full 1.000
_diffrn_reflns_point_group_measured_fraction_max 0.992
_diffrn_reflns_theta_full 25.242
_diffrn_reflns_theta_max 29.624
_diffrn_reflns_theta_min 1.499
_diffrn_source 'microfocus sealed X-ray tube'
_diffrn_source_current 45.0
_diffrn_source_power 2.25
_diffrn_source_type 'Incoatec I\ms'
_diffrn_source_voltage 50.0
_diffrn_standards_number 0
_exptl_absorpt_coefficient_mu 23.232
_exptl_absorpt_correction_T_max 0.7459
_exptl_absorpt_correction_T_min 0.3877
_exptl_absorpt_correction_type multi-scan
_exptl_absorpt_process_details
;
SADABS-2016/2 (Bruker,2016/2) was used for absorption correction.
wR2(int) was 0.1086 before and 0.0604 after correction.
The Ratio of minimum to maximum transmission is 0.5198.
The \l/2 correction factor is 0.00150.
;
_exptl_crystal_colour 'greenish blue'
_exptl_crystal_colour_modifier greenish
_exptl_crystal_colour_primary blue
_exptl_crystal_density_diffrn 3.942
_exptl_crystal_description needle
_exptl_crystal_F_000 5090
_exptl_crystal_size_max 0.2
_exptl_crystal_size_mid 0.07
_exptl_crystal_size_min 0.05
_refine_diff_density_max 3.866
_refine_diff_density_min -3.246
_refine_diff_density_rms 0.510
_refine_ls_extinction_method none
_refine_ls_goodness_of_fit_ref 1.020
_refine_ls_hydrogen_treatment undef
_refine_ls_matrix_type full
_refine_ls_number_parameters 676
_refine_ls_number_reflns 13682
_refine_ls_number_restraints 102
_refine_ls_restrained_S_all 1.019
_refine_ls_R_factor_all 0.1152
_refine_ls_R_factor_gt 0.0570
_refine_ls_shift/su_max 0.001
_refine_ls_shift/su_mean 0.000
_refine_ls_structure_factor_coef Fsqd
_refine_ls_weighting_details 'w=1/[\s^2^(Fo^2^)+(0.0398P)^2^+25.9747P] where P=(Fo^2^+2Fc^2^)/3'
_refine_ls_weighting_scheme calc
_refine_ls_wR_factor_gt 0.1003
_refine_ls_wR_factor_ref 0.1167
_reflns_Friedel_coverage 0.000
_reflns_number_gt 8719
_reflns_number_total 13682
_reflns_threshold_expression 'I > 2\s(I)'
_cod_data_source_file d3sc04002j2.cif
_cod_data_source_block Co3W
_cod_depositor_comments 'Adding full bibliography for 1570226--1570229.cif.'
_cod_original_formula_sum 'Co5 Na12 H82 O109 W19'
_cod_database_code 1570228
_shelx_shelxl_version_number 2018/3
_shelx_space_group_comment
;
The symmetry employed for this shelxl refinement is uniquely defined
by the following loop, which should always be used as a source of
symmetry information in preference to the above space-group names.
They are only intended as comments.
;
_shelx_estimated_absorpt_t_max 0.390
_shelx_estimated_absorpt_t_min 0.090
_olex2_refinement_description
;
1. Shared sites
{Co3, W10}
2. Uiso/Uaniso restraints and constraints
Uanis(O15) \\sim Ueq: with sigma of 0.005 and sigma for terminal atoms of 0.01
Uanis(Na6) \\sim Ueq: with sigma of 0.005 and sigma for terminal atoms of 0.01
Uanis(O1) \\sim Ueq: with sigma of 0.005 and sigma for terminal atoms of 0.01
Uanis(O13) \\sim Ueq: with sigma of 0.005 and sigma for terminal atoms of 0.01
Uanis(O01J) \\sim Ueq: with sigma of 0.005 and sigma for terminal atoms of 0.01
Uanis(O27) \\sim Ueq: with sigma of 0.005 and sigma for terminal atoms of 0.01
Uanis(O55) \\sim Ueq: with sigma of 0.005 and sigma for terminal atoms of 0.01
Uanis(O30) \\sim Ueq: with sigma of 0.005 and sigma for terminal atoms of 0.01
Uanis(O46) \\sim Ueq: with sigma of 0.005 and sigma for terminal atoms of 0.01
Uanis(O14) \\sim Ueq: with sigma of 0.0025 and sigma for terminal atoms of 0.005
Uanis(O53) \\sim Ueq, Uanis(O50) \\sim Ueq, Uanis(O45) \\sim Ueq, Uanis(O43)
\\sim Ueq, Uanis(O42) \\sim Ueq: with sigma of 0.01 and sigma for terminal
atoms of 0.02
Uanis(O7) \\sim Ueq: with sigma of 0.01 and sigma for terminal atoms of 0.02
Uanis(O18) \\sim Ueq: with sigma of 0.01 and sigma for terminal atoms of 0.02
Uanis(Co3) = Uanis(W10)
3. Others
 Fixed Sof: W10(0.5) Co3(0.5) Na54(0.5) O44(0.75) Na6(0.5) O43(0.75)
 O55(0.66667) O53(0.33333)
;
_olex2_submission_special_instructions 'No special instructions were received'

loop_
_space_group_symop_operation_xyz
'x, y, z'
'-x+1/2, y+1/2, -z+1/2'
'-x, -y, -z'
'x-1/2, -y-1/2, z-1/2'

loop_
_atom_site_label
_atom_site_type_symbol
_atom_site_fract_x
_atom_site_fract_y
_atom_site_fract_z
_atom_site_U_iso_or_equiv
_atom_site_adp_type
_atom_site_occupancy
_atom_site_site_symmetry_order
_atom_site_calc_flag
_atom_site_refinement_flags_posn
_atom_site_refinement_flags_adp
_atom_site_refinement_flags_occupancy
_atom_site_disorder_assembly
_atom_site_disorder_group
W2 W 0.27720(5) 0.24361(4) 0.67329(3) 0.01543(14) Uani 1 1 d . . . . .
W6 W 0.27630(5) 0.05669(4) 0.68831(3) 0.01382(13) Uani 1 1 d . . . . .
W9 W 0.57774(5) 0.22188(4) 0.46014(3) 0.01341(13) Uani 1 1 d . . . . .
W3 W 0.56460(5) 0.24199(4) 0.69879(3) 0.01492(14) Uani 1 1 d . . . . .
W8 W 0.70037(4) 0.13410(4) 0.60849(3) 0.01245(13) Uani 1 1 d . . . . .
W7 W 0.56178(5) 0.05884(4) 0.71542(3) 0.01493(13) Uani 1 1 d . . . . .
W4 W 0.32850(5) 0.22437(4) 0.44356(3) 0.01450(13) Uani 1 1 d . . . . .
W5 W 0.16724(5) 0.13302(4) 0.56293(3) 0.01494(13) Uani 1 1 d . . . . .
W1 W 0.44360(5) 0.32872(4) 0.55311(3) 0.01592(14) Uani 1 1 d . . . . .
W10 W 0.55047(7) -0.03811(5) 0.56206(4) 0.01055(18) Uani 0.5 1 d . . P A 6
Co2 Co 0.30963(15) -0.03631(12) 0.53892(9) 0.0136(4) Uani 1 1 d . . . . .
Co1 Co 0.43538(15) 0.12873(12) 0.57559(8) 0.0116(4) Uani 1 1 d . . . . .
Co3 Co 0.55047(7) -0.03811(5) 0.56206(4) 0.01055(18) Uani 0.5 1 d . . P A 5
O29 O 0.3007(7) -0.0193(6) 0.6355(4) 0.014(2) Uani 1 1 d . . . . .
O26 O 0.6762(8) 0.2486(6) 0.4128(5) 0.021(3) Uani 1 1 d . . . . .
O32 O 0.5665(7) 0.1166(6) 0.4455(4) 0.012(2) Uani 1 1 d . . . . .
O17 O 0.1437(7) 0.0794(6) 0.6399(4) 0.016(2) Uani 1 1 d . . . . .
O5 O 0.5386(8) 0.3028(6) 0.6217(5) 0.020(2) Uani 1 1 d . . . . .
O1 O 0.4420(9) 0.4260(6) 0.5613(5) 0.021(2) Uani 1 1 d . U . . .
O52 O 0.3462(8) 0.3260(6) 0.4785(5) 0.019(2) Uani 1 1 d . . . . .
O6 O 0.5575(8) 0.3214(6) 0.4965(5) 0.018(2) Uani 1 1 d . . . . .
O24 O 0.5962(8) 0.0035(7) 0.7801(5) 0.024(3) Uani 1 1 d . . . . .
O15 O 0.4622(7) 0.2390(6) 0.4033(4) 0.013(2) Uani 1 1 d . U . . .
O34 O 0.1744(8) -0.1061(7) 0.5339(5) 0.025(3) Uani 1 1 d . . . . .
O25 O 0.8327(8) 0.1363(6) 0.6011(4) 0.018(2) Uani 1 1 d . . . . .
O14 O 0.5475(7) 0.1401(6) 0.6385(4) 0.010(2) Uani 1 1 d . U . . .
O23 O 0.2254(8) 0.0123(6) 0.7531(5) 0.021(2) Uani 1 1 d . . . . .
O2 O 0.2392(8) 0.3199(6) 0.7189(5) 0.020(2) Uani 1 1 d . . . . .
O19 O 0.6998(8) 0.0713(6) 0.6853(5) 0.019(2) Uani 1 1 d . . . . .
O27 O 0.4356(7) 0.0321(6) 0.5342(4) 0.013(2) Uani 1 1 d . U . . .
O30 O 0.5416(7) -0.0161(6) 0.6508(4) 0.013(2) Uani 1 1 d . U . . .
O13 O 0.3096(7) 0.1385(6) 0.6173(4) 0.011(2) Uani 1 1 d . U . . .
O01J O 0.4228(8) 0.2388(6) 0.7033(4) 0.016(2) Uani 1 1 d . U . . .
O21 O 0.2487(8) 0.2478(7) 0.3774(5) 0.022(3) Uani 1 1 d . . . . .
O12 O 0.4471(7) 0.2127(6) 0.5183(4) 0.011(2) Uani 1 1 d . . . . .
O18 O 0.4165(8) 0.0662(6) 0.7198(5) 0.020(2) Uani 1 1 d . U . . .
O28 O 0.2048(8) 0.0503(7) 0.5211(5) 0.023(3) Uani 1 1 d . . . . .
O4 O 0.3385(8) 0.2993(7) 0.6041(5) 0.023(3) Uani 1 1 d . . . . .
O16 O 0.2307(8) 0.1994(6) 0.5031(4) 0.018(2) Uani 1 1 d . . . . .
O20 O 0.6579(8) 0.1949(6) 0.5374(5) 0.019(2) Uani 1 1 d . . . . .
O8 O 0.1601(8) 0.2310(6) 0.6199(5) 0.020(2) Uani 1 1 d . . . . .
O11 O 0.6998(8) 0.2215(7) 0.6670(5) 0.025(3) Uani 1 1 d . . . . .
O33 O 0.3498(9) 0.1188(6) 0.4289(5) 0.022(3) Uani 1 1 d . . . . .
O10 O 0.5801(8) 0.1584(7) 0.7577(5) 0.022(3) Uani 1 1 d . . . . .
O9 O 0.2534(8) 0.1635(6) 0.7286(5) 0.019(2) Uani 1 1 d . . . . .
O3 O 0.6013(9) 0.3123(6) 0.7516(4) 0.022(3) Uani 1 1 d . . . . .
O31 O 0.6606(8) 0.0476(6) 0.5596(4) 0.019(2) Uani 1 1 d . . . . .
O22 O 0.0389(8) 0.1435(6) 0.5351(5) 0.019(2) Uani 1 1 d . . . . .
O35 O 0.0906(11) -0.2722(9) 0.4942(6) 0.050(4) Uani 1 1 d . . . B 1
O37 O 0.1479(10) -0.1327(7) 0.6717(5) 0.034(3) Uani 1 1 d . . . . .
O47 O 0.0863(9) 0.1594(7) 0.8062(6) 0.032(3) Uani 1 1 d . . . . .
O51 O -0.2030(13) 0.3466(10) 0.5994(7) 0.061(5) Uani 1 1 d . . . . .
Na54 Na -0.1048(12) -0.3445(10) 0.4847(8) 0.045(4) Uani 0.5 1 d . . P . .
O46 O -0.1731(8) 0.1555(7) 0.7872(5) 0.022(2) Uani 1 1 d . U . . .
O41 O 0.0496(9) -0.0528(7) 0.7914(5) 0.024(3) Uani 1 1 d . . . . .
O44 O -0.2051(15) -0.0626(11) 1.0001(9) 0.052(6) Uani 0.75 1 d . . P . .
O7AA O -0.0376(8) 0.0538(7) 0.6922(5) 0.026(3) Uani 1 1 d . . . . .
O45 O -0.0209(13) 0.0611(9) 0.9105(6) 0.055(4) Uani 1 1 d . U . . .
O42 O -0.1857(13) -0.0233(11) 0.8252(8) 0.074(5) Uani 1 1 d . U . . .
O50 O 0.0577(8) 0.3622(6) 0.7746(5) 0.022(3) Uani 1 1 d . U . . .
O48 O -0.0282(8) 0.2480(7) 0.6716(5) 0.023(3) Uani 1 1 d . . . . .
O49 O -0.1779(9) 0.3360(7) 0.7524(7) 0.038(3) Uani 1 1 d . . . . .
O38 O -0.0439(10) -0.2014(9) 0.6039(5) 0.043(4) Uani 1 1 d . . . . .
O40 O -0.2095(10) -0.0688(8) 0.6682(6) 0.036(3) Uani 1 1 d . . . . .
Na3 Na -0.0455(5) 0.0612(4) 0.8018(3) 0.0245(15) Uani 1 1 d . . . . .
Na4 Na -0.0421(5) 0.2527(4) 0.7863(3) 0.0232(15) Uani 1 1 d . . . . .
Na5 Na -0.0615(5) 0.3818(4) 0.6783(3) 0.0295(16) Uani 1 1 d . . . . .
Na2 Na -0.0304(5) -0.0890(4) 0.6818(3) 0.0316(17) Uani 1 1 d . . . . .
Na6 Na -0.1873(9) 0.0477(7) 0.9344(5) 0.015(3) Uani 0.5 1 d . U P . .
O39 O -0.0079(11) -0.0328(9) 0.5694(6) 0.048(4) Uani 1 1 d . . . C 1
O36 O 0.1114(11) -0.3271(8) 0.6617(6) 0.046(4) Uani 1 1 d . . . D 1
Na1 Na 0.1405(5) -0.2258(4) 0.5962(3) 0.0323(17) Uani 1 1 d . . . . .
O43 O -0.3569(18) 0.0748(15) 0.9076(10) 0.074(7) Uani 0.75 1 d . U P . .
O55 O 0.0210(19) 0.4465(15) 0.5988(11) 0.060(6) Uani 0.6667 1 d . U P E 1
O53 O 0.101(3) 0.417(3) 0.6317(19) 0.044(10) Uani 0.3333 1 d . U P E 2
O7 O 0.193(2) 0.5410(15) 0.6120(13) 0.141(10) Uani 1 1 d . U . . .

loop_
_atom_site_aniso_label
_atom_site_aniso_U_11
_atom_site_aniso_U_22
_atom_site_aniso_U_33
_atom_site_aniso_U_23
_atom_site_aniso_U_13
_atom_site_aniso_U_12
W2 0.0166(3) 0.0143(3) 0.0160(3) -0.0025(2) 0.0059(2) 0.0010(3)
W6 0.0163(3) 0.0140(3) 0.0116(3) -0.0008(2) 0.0055(2) -0.0008(3)
W9 0.0152(3) 0.0115(3) 0.0138(3) 0.0025(2) 0.0039(2) -0.0002(2)
W3 0.0180(3) 0.0122(3) 0.0148(3) -0.0044(2) 0.0034(2) -0.0017(3)
W8 0.0133(3) 0.0141(3) 0.0101(3) -0.0009(2) 0.0019(2) -0.0007(2)
W7 0.0185(3) 0.0161(3) 0.0106(3) 0.0034(2) 0.0037(2) 0.0019(3)
W4 0.0140(3) 0.0174(3) 0.0122(3) 0.0010(2) 0.0013(2) 0.0026(3)
W5 0.0136(3) 0.0175(3) 0.0141(3) -0.0004(3) 0.0035(2) -0.0002(3)
W1 0.0211(3) 0.0103(3) 0.0167(3) -0.0011(2) 0.0042(2) -0.0001(3)
W10 0.0155(4) 0.0095(5) 0.0068(4) 0.0000(3) 0.0013(3) 0.0011(4)
Co2 0.0153(10) 0.0121(11) 0.0139(9) -0.0023(8) 0.0060(8) -0.0023(8)
Co1 0.0135(9) 0.0104(10) 0.0112(9) -0.0007(8) 0.0044(7) 0.0000(8)
Co3 0.0155(4) 0.0095(5) 0.0068(4) 0.0000(3) 0.0013(3) 0.0011(4)
O29 0.015(5) 0.014(6) 0.012(5) -0.002(4) 0.002(4) -0.006(4)
O26 0.027(6) 0.021(7) 0.017(5) -0.002(5) 0.004(5) 0.003(5)
O32 0.019(5) 0.009(6) 0.008(4) -0.002(4) -0.006(4) 0.005(4)
O17 0.012(5) 0.024(7) 0.013(5) -0.001(4) 0.003(4) 0.002(5)
O5 0.031(6) 0.013(6) 0.016(5) -0.006(5) 0.013(5) -0.005(5)
O1 0.031(5) 0.005(5) 0.027(5) 0.001(4) 0.003(4) 0.000(4)
O52 0.023(6) 0.012(6) 0.021(5) 0.000(5) 0.004(5) 0.005(5)
O6 0.015(5) 0.015(6) 0.023(5) -0.008(5) -0.007(4) -0.002(5)
O24 0.025(6) 0.028(7) 0.021(5) 0.001(5) 0.011(5) -0.002(5)
O15 0.012(4) 0.018(4) 0.011(3) 0.000(3) 0.003(3) -0.004(3)
O34 0.019(6) 0.020(7) 0.038(6) -0.005(5) 0.015(5) -0.006(5)
O25 0.015(5) 0.021(7) 0.017(5) 0.012(5) 0.004(4) 0.005(5)
O14 0.012(3) 0.008(3) 0.009(3) -0.002(2) -0.001(2) -0.001(2)
O23 0.027(6) 0.014(6) 0.020(5) 0.004(5) 0.001(5) -0.007(5)
O2 0.022(6) 0.020(7) 0.020(5) -0.002(5) 0.004(5) 0.008(5)
O19 0.018(6) 0.013(6) 0.028(6) 0.010(5) 0.005(5) 0.002(5)
O27 0.018(4) 0.008(4) 0.012(4) -0.001(3) 0.001(3) -0.003(3)
O30 0.014(4) 0.008(4) 0.018(4) 0.003(3) 0.001(3) 0.002(3)
O13 0.015(4) 0.007(4) 0.011(3) 0.003(3) -0.001(3) -0.002(3)
O01J 0.022(4) 0.011(4) 0.016(4) -0.004(3) 0.003(3) 0.003(3)
O21 0.027(6) 0.025(7) 0.013(5) -0.002(5) -0.004(4) -0.012(5)
O12 0.013(5) 0.006(5) 0.015(5) 0.005(4) 0.000(4) -0.001(4)
O18 0.027(5) 0.008(5) 0.025(5) 0.007(4) 0.012(4) 0.002(4)
O28 0.019(6) 0.030(7) 0.022(5) -0.011(5) 0.010(5) -0.011(5)
O4 0.021(6) 0.022(7) 0.027(6) -0.002(5) 0.012(5) -0.001(5)
O16 0.016(5) 0.024(7) 0.015(5) 0.003(5) 0.008(4) -0.002(5)
O20 0.016(5) 0.024(7) 0.016(5) -0.008(5) -0.001(4) -0.007(5)
O8 0.021(6) 0.019(6) 0.019(5) 0.002(5) 0.001(4) 0.005(5)
O11 0.015(5) 0.035(8) 0.024(6) 0.007(5) 0.002(5) -0.003(5)
O33 0.033(7) 0.019(7) 0.015(5) -0.009(5) 0.004(5) -0.011(5)
O10 0.024(6) 0.026(7) 0.017(5) 0.000(5) 0.008(5) -0.008(5)
O9 0.028(6) 0.013(6) 0.015(5) -0.005(4) 0.005(4) -0.002(5)
O3 0.036(7) 0.020(7) 0.011(5) -0.003(5) 0.000(5) -0.003(5)
O31 0.032(6) 0.011(6) 0.014(5) -0.001(4) 0.001(4) 0.004(5)
O22 0.022(6) 0.019(6) 0.015(5) 0.002(5) -0.004(4) -0.010(5)
O35 0.052(9) 0.065(12) 0.032(7) -0.008(7) 0.015(7) 0.010(8)
O37 0.057(9) 0.027(8) 0.020(6) -0.006(5) 0.013(6) 0.001(7)
O47 0.021(6) 0.035(8) 0.039(7) 0.000(6) 0.010(5) 0.000(6)
O51 0.078(12) 0.067(13) 0.040(8) -0.009(8) 0.016(8) -0.015(10)
Na54 0.044(9) 0.041(11) 0.052(9) 0.016(8) 0.011(8) 0.007(8)
O46 0.022(4) 0.023(4) 0.020(4) -0.005(4) -0.005(3) -0.007(4)
O41 0.039(7) 0.020(7) 0.014(5) 0.006(5) 0.004(5) -0.002(6)
O44 0.046(12) 0.038(12) 0.073(14) 0.027(11) 0.021(10) 0.009(10)
O7AA 0.022(6) 0.038(8) 0.019(5) 0.002(5) 0.007(5) 0.005(6)
O45 0.084(8) 0.050(8) 0.031(6) -0.002(6) 0.000(6) 0.006(7)
O42 0.059(8) 0.075(9) 0.087(9) 0.013(7) -0.004(7) -0.013(7)
O50 0.021(5) 0.021(6) 0.023(5) -0.005(4) 0.007(4) 0.011(5)
O48 0.017(5) 0.024(7) 0.028(6) -0.005(5) 0.011(5) 0.005(5)
O49 0.018(6) 0.019(7) 0.079(10) 0.010(7) 0.017(6) 0.003(5)
O38 0.039(8) 0.068(11) 0.022(6) -0.009(7) 0.009(6) 0.014(7)
O40 0.033(7) 0.043(9) 0.033(7) -0.007(6) -0.003(6) -0.008(6)
Na3 0.028(4) 0.025(4) 0.021(3) -0.006(3) 0.003(3) 0.003(3)
Na4 0.018(3) 0.027(4) 0.025(3) -0.005(3) 0.005(3) -0.002(3)
Na5 0.032(4) 0.023(4) 0.034(4) -0.002(3) 0.005(3) 0.004(3)
Na2 0.030(4) 0.027(4) 0.037(4) -0.002(3) -0.005(3) -0.004(3)
Na6 0.019(4) 0.009(4) 0.018(4) -0.005(4) -0.001(4) -0.001(4)
O39 0.044(9) 0.066(12) 0.033(7) -0.014(7) 0.004(6) 0.003(8)
O36 0.055(9) 0.041(10) 0.043(8) 0.002(7) 0.011(7) 0.000(8)
Na1 0.028(4) 0.037(5) 0.033(4) -0.002(3) 0.005(3) 0.000(3)
O43 0.070(10) 0.087(11) 0.065(9) -0.025(8) 0.002(8) 0.008(8)
O55 0.062(8) 0.060(8) 0.057(7) 0.001(5) 0.008(5) -0.005(5)
O53 0.043(13) 0.046(14) 0.044(13) 0.001(9) 0.016(9) 0.000(9)
O7 0.153(17) 0.114(16) 0.159(16) -0.029(14) 0.050(14) -0.009(14)

loop_
_atom_type_symbol
_atom_type_description
_atom_type_scat_dispersion_real
_atom_type_scat_dispersion_imag
_atom_type_scat_source
Co Co 0.3494 0.9721 'International Tables Vol C Tables 4.2.6.8 and 6.1.1.4'
Na Na 0.0362 0.0249 'International Tables Vol C Tables 4.2.6.8 and 6.1.1.4'
O O 0.0106 0.0060 'International Tables Vol C Tables 4.2.6.8 and 6.1.1.4'
W W -0.8490 6.8722 'International Tables Vol C Tables 4.2.6.8 and 6.1.1.4'

loop_
_geom_angle_atom_site_label_1
_geom_angle_atom_site_label_2
_geom_angle_atom_site_label_3
_geom_angle
_geom_angle_site_symmetry_1
_geom_angle_site_symmetry_3
_geom_angle_publ_flag
O2 W2 O13 173.5(4) . . ?
O2 W2 O01J 98.9(5) . . ?
O2 W2 O4 99.1(5) . . ?
O2 W2 O8 100.2(5) . . ?
O2 W2 O9 100.5(5) . . ?
O01J W2 O13 85.8(4) . . ?
O4 W2 O13 86.1(4) . . ?
O4 W2 O01J 80.6(4) . . ?
O8 W2 O13 75.9(4) . . ?
O8 W2 O01J 159.1(4) . . ?
O8 W2 O4 88.0(5) . . ?
O8 W2 O9 97.3(5) . . ?
O9 W2 O13 75.0(4) . . ?
O9 W2 O01J 87.5(4) . . ?
O9 W2 O4 158.4(4) . . ?
O29 W6 O17 90.7(4) . . ?
O29 W6 O13 91.5(4) . . ?
O29 W6 O18 94.8(4) . . ?
O29 W6 O9 164.6(4) . . ?
O17 W6 O13 73.2(4) . . ?
O17 W6 O9 83.5(4) . . ?
O23 W6 O29 103.7(5) . . ?
O23 W6 O17 97.7(5) . . ?
O23 W6 O13 162.6(5) . . ?
O23 W6 O18 99.5(5) . . ?
O23 W6 O9 91.2(5) . . ?
O18 W6 O17 160.1(4) . . ?
O18 W6 O13 87.5(4) . . ?
O18 W6 O9 86.2(4) . . ?
O9 W6 O13 73.2(4) . . ?
O26 W9 O32 103.2(5) . . ?
O26 W9 O6 95.7(5) . . ?
O26 W9 O15 100.4(4) . . ?
O26 W9 O12 168.3(5) . . ?
O26 W9 O20 99.7(5) . . ?
O32 W9 O6 160.9(4) . . ?
O32 W9 O15 90.2(4) . . ?
O32 W9 O12 87.8(4) . . ?
O32 W9 O20 85.8(4) . . ?
O6 W9 O12 73.5(4) . . ?
O15 W9 O6 89.0(4) . . ?
O15 W9 O12 75.3(4) . . ?
O15 W9 O20 159.9(4) . . ?
O20 W9 O6 88.4(4) . . ?
O20 W9 O12 84.8(4) . . ?
O5 W3 O14 88.0(4) . . ?
O01J W3 O5 86.1(4) . . ?
O01J W3 O14 86.3(4) . . ?
O01J W3 O11 158.6(5) . . ?
O01J W3 O10 90.7(4) . . ?
O11 W3 O5 86.3(4) . . ?
O11 W3 O14 73.5(4) . . ?
O10 W3 O5 163.3(4) . . ?
O10 W3 O14 75.4(4) . . ?
O10 W3 O11 90.8(5) . . ?
O3 W3 O5 99.6(5) . . ?
O3 W3 O14 168.0(5) . . ?
O3 W3 O01J 103.3(5) . . ?
O3 W3 O11 97.6(5) . . ?
O3 W3 O10 97.1(5) . . ?
O25 W8 O14 167.1(4) . . ?
O25 W8 O19 97.8(4) . . ?
O25 W8 O20 99.4(4) . . ?
O25 W8 O11 94.3(5) . . ?
O25 W8 O31 102.2(5) . . ?
O19 W8 O14 74.7(4) . . ?
O19 W8 O11 86.0(5) . . ?
O20 W8 O14 88.2(4) . . ?
O20 W8 O19 162.8(4) . . ?
O20 W8 O11 92.0(5) . . ?
O20 W8 O31 88.4(4) . . ?
O11 W8 O14 74.9(4) . . ?
O31 W8 O14 88.2(4) . . ?
O31 W8 O19 88.6(4) . . ?
O31 W8 O11 163.1(4) . . ?
O24 W7 O14 168.5(5) . . ?
O24 W7 O19 96.8(5) . . ?
O24 W7 O30 100.8(5) . . ?
O24 W7 O18 102.6(5) . . ?
O24 W7 O10 97.6(5) . . ?
O19 W7 O14 74.0(4) . . ?
O19 W7 O10 87.5(4) . . ?
O30 W7 O14 85.8(4) . . ?
O30 W7 O19 86.5(4) . . ?
O30 W7 O10 161.2(4) . . ?
O18 W7 O14 86.9(4) . . ?
O18 W7 O19 160.7(4) . . ?
O18 W7 O30 89.1(4) . . ?
O18 W7 O10 90.7(4) . . ?
O10 W7 O14 75.4(4) . . ?
O52 W4 O15 87.3(4) . . ?
O52 W4 O12 75.4(4) . . ?
O15 W4 O12 73.4(4) . . ?
O21 W4 O52 97.7(5) . . ?
O21 W4 O15 97.2(4) . . ?
O21 W4 O12 168.4(4) . . ?
O21 W4 O16 101.1(5) . . ?
O21 W4 O33 100.9(5) . . ?
O16 W4 O52 92.1(4) . . ?
O16 W4 O15 161.6(4) . . ?
O16 W4 O12 88.6(4) . . ?
O16 W4 O33 89.2(5) . . ?
O33 W4 O52 160.7(5) . . ?
O33 W4 O15 85.5(4) . . ?
O33 W4 O12 85.4(4) . . ?
O17 W5 O13 75.1(4) . . ?
O17 W5 O16 160.4(4) . . ?
O17 W5 O8 85.0(4) . . ?
O28 W5 O17 94.1(5) . . ?
O28 W5 O13 92.8(4) . . ?
O28 W5 O16 92.2(5) . . ?
O28 W5 O8 166.4(4) . . ?
O16 W5 O13 86.1(4) . . ?
O16 W5 O8 84.6(4) . . ?
O8 W5 O13 73.8(4) . . ?
O22 W5 O17 98.1(4) . . ?
O22 W5 O13 164.5(4) . . ?
O22 W5 O28 101.7(5) . . ?
O22 W5 O16 98.7(4) . . ?
O22 W5 O8 91.9(5) . . ?
O5 W1 O52 164.5(4) . . ?
O5 W1 O6 87.9(4) . . ?
O5 W1 O12 90.2(4) . . ?
O1 W1 O5 100.1(5) . . ?
O1 W1 O52 95.4(5) . . ?
O1 W1 O6 98.0(5) . . ?
O1 W1 O12 166.0(4) . . ?
O1 W1 O4 102.0(5) . . ?
O52 W1 O12 74.5(4) . . ?
O6 W1 O52 89.4(4) . . ?
O6 W1 O12 72.7(4) . . ?
O4 W1 O5 87.9(5) . . ?
O4 W1 O52 89.5(5) . . ?
O4 W1 O6 160.0(5) . . ?
O4 W1 O12 87.7(4) . . ?
O32 W10 O31 172.9(4) 3_656 . ?
O27 W10 O32 93.6(4) 3_656 3_656 ?
O27 W10 O32 82.0(4) . 3_656 ?
O27 W10 O27 77.5(4) . 3_656 ?
O27 W10 O31 80.8(4) 3_656 . ?
O27 W10 O31 92.5(4) . . ?
O30 W10 O32 97.4(4) . 3_656 ?
O30 W10 O27 94.3(4) . . ?
O30 W10 O27 165.2(4) . 3_656 ?
O30 W10 O33 97.5(4) . 3_656 ?
O30 W10 O31 87.4(4) . . ?
O33 W10 O32 89.9(4) 3_656 3_656 ?
O33 W10 O27 92.3(4) 3_656 3_656 ?
O33 W10 O27 166.4(4) 3_656 . ?
O33 W10 O31 94.7(4) 3_656 . ?
O29 Co2 O32 91.6(4) . 3_656 ?
O29 Co2 O34 92.4(4) . . ?
O29 Co2 O28 89.9(4) . . ?
O29 Co2 O31 172.2(4) . 3_656 ?
O34 Co2 O32 103.4(4) . 3_656 ?
O27 Co2 O29 92.9(4) . . ?
O27 Co2 O32 78.6(4) . 3_656 ?
O27 Co2 O34 174.3(4) . . ?
O27 Co2 O28 94.3(4) . . ?
O27 Co2 O31 79.6(4) . 3_656 ?
O28 Co2 O32 172.8(4) . 3_656 ?
O28 Co2 O34 83.5(4) . . ?
O28 Co2 O31 92.6(4) . 3_656 ?
O31 Co2 O32 84.9(4) 3_656 3_656 ?
O31 Co2 O34 95.2(4) 3_656 . ?
O27 Co1 O14 112.6(4) . . ?
O27 Co1 O12 113.7(4) . . ?
O13 Co1 O14 108.1(4) . . ?
O13 Co1 O27 108.2(4) . . ?
O13 Co1 O12 108.5(4) . . ?
O12 Co1 O14 105.5(4) . . ?
O32 Co3 O31 172.9(4) 3_656 . ?
O27 Co3 O32 93.6(4) 3_656 3_656 ?
O27 Co3 O32 82.0(4) . 3_656 ?
O27 Co3 O27 77.5(4) . 3_656 ?
O27 Co3 O31 80.8(4) 3_656 . ?
O27 Co3 O31 92.5(4) . . ?
O30 Co3 O32 97.4(4) . 3_656 ?
O30 Co3 O27 165.2(4) . 3_656 ?
O30 Co3 O27 94.3(4) . . ?
O30 Co3 O33 97.5(4) . 3_656 ?
O30 Co3 O31 87.4(4) . . ?
O33 Co3 O32 89.9(4) 3_656 3_656 ?
O33 Co3 O27 166.4(4) 3_656 . ?
O33 Co3 O27 92.3(4) 3_656 3_656 ?
O33 Co3 O31 94.7(4) 3_656 . ?
W6 O29 Co2 138.1(6) . . ?
W9 O26 Na1 139.3(6) . 3_656 ?
W9 O32 W10 136.6(5) . 3_656 ?
W9 O32 Co2 124.9(5) . 3_656 ?
W5 O17 W6 110.9(5) . . ?
W1 O5 W3 146.5(6) . . ?
W4 O52 W1 112.4(5) . . ?
W4 O52 Na6 133.2(6) . 4_665 ?
W1 O52 Na6 111.9(5) . 4_665 ?
W9 O6 W1 115.0(5) . . ?
W7 O24 Na5 139.7(6) . 2_546 ?
W9 O15 W4 113.1(4) . . ?
W9 O15 Na4 127.9(4) . 4_665 ?
W4 O15 Na4 117.4(4) . 4_665 ?
Co2 O34 Na1 128.2(6) . . ?
W8 O14 W3 98.3(4) . . ?
W8 O14 W7 98.4(4) . . ?
W7 O14 W3 96.4(3) . . ?
Co1 O14 W3 121.9(5) . . ?
Co1 O14 W8 118.5(4) . . ?
Co1 O14 W7 118.4(5) . . ?
W7 O19 W8 112.2(5) . . ?
W10 O27 Co2 101.2(4) 3_656 . ?
W10 O27 Co2 101.8(5) . . ?
Co1 O27 W10 113.9(5) . 3_656 ?
Co1 O27 W10 116.0(5) . . ?
Co1 O27 Co2 119.0(5) . . ?
Co1 O27 Co3 116.0(5) . . ?
Co3 O27 Co2 101.8(5) . . ?
W7 O30 W10 145.3(6) . . ?
W7 O30 Co3 145.3(6) . . ?
W6 O13 W2 98.2(3) . . ?
W5 O13 W2 97.8(4) . . ?
W5 O13 W6 98.1(4) . . ?
Co1 O13 W2 120.3(5) . . ?
Co1 O13 W6 118.1(5) . . ?
Co1 O13 W5 119.5(4) . . ?
W3 O01J W2 157.9(5) . . ?
W9 O12 W1 98.7(4) . . ?
W4 O12 W9 97.7(4) . . ?
W4 O12 W1 97.3(4) . . ?
Co1 O12 W9 120.4(5) . . ?
Co1 O12 W4 117.0(5) . . ?
Co1 O12 W1 120.9(4) . . ?
W7 O18 W6 155.3(6) . . ?
W5 O28 Co2 135.3(6) . . ?
W1 O4 W2 155.6(7) . . ?
W4 O16 W5 154.1(6) . . ?
W8 O20 W9 156.6(6) . . ?
W2 O8 W5 112.4(5) . . ?
W3 O11 W8 113.2(5) . . ?
W4 O33 W10 143.9(6) . 3_656 ?
W3 O10 W7 112.7(5) . . ?
W2 O9 W6 113.5(5) . . ?
W3 O3 Na2 141.8(6) . 2_556 ?
W8 O31 W10 137.6(5) . . ?
W8 O31 Co2 122.8(5) . 3_656 ?
W8 O31 Co3 137.6(5) . . ?
Na1 O35 Na54 114.9(6) . . ?
Na1 O37 Na2 106.3(6) . . ?
Na4 O47 Na3 90.1(5) . . ?
O35 Na54 Na6 148.5(6) . 2_446 ?
O43 Na54 O35 112.2(8) 2_446 . ?
O43 Na54 Na6 37.0(6) 2_446 2_446 ?
O43 Na54 O55 106.2(9) 2_446 3_556 ?
O43 Na54 O53 120.2(12) 2_446 3_556 ?
O55 Na54 O35 87.5(7) 3_556 . ?
O55 Na54 Na6 105.7(7) 3_556 2_446 ?
Na3 O46 Na4 90.7(4) . . ?
Na3 O41 Na2 96.1(5) . . ?
Na3 O7AA Na2 98.4(5) . . ?
Na6 O45 Na3 98.0(7) . . ?
Na3 O42 Na6 85.7(6) . . ?
Na4 O50 Na5 83.0(4) . . ?
Na5 O48 Na4 83.5(4) . . ?
Na5 O49 Na4 85.3(4) . . ?
Na1 O38 Na2 98.4(5) . . ?
O47 Na3 Na4 44.1(3) . . ?
O47 Na3 Na2 118.5(4) . . ?
O47 Na3 Na6 115.2(4) . . ?
O46 Na3 O47 89.4(5) . . ?
O46 Na3 O41 162.0(5) . . ?
O46 Na3 O42 86.0(6) . . ?
O46 Na3 Na4 45.4(3) . . ?
O46 Na3 Na2 119.0(4) . . ?
O46 Na3 Na6 75.5(4) . . ?
O41 Na3 O47 103.8(5) . . ?
O41 Na3 O42 84.1(6) . . ?
O41 Na3 Na4 145.5(4) . . ?
O41 Na3 Na2 43.8(3) . . ?
O41 Na3 Na6 108.7(4) . . ?
O7AA Na3 O47 90.5(5) . . ?
O7AA Na3 O46 88.8(4) . . ?
O7AA Na3 O41 79.0(4) . . ?
O7AA Na3 O42 104.0(6) . . ?
O7AA Na3 Na4 87.7(4) . . ?
O7AA Na3 Na2 43.1(4) . . ?
O7AA Na3 Na6 149.2(4) . . ?
O45 Na3 O47 84.5(6) . . ?
O45 Na3 O46 100.9(5) . . ?
O45 Na3 O41 92.6(5) . . ?
O45 Na3 O7AA 168.9(6) . . ?
O45 Na3 O42 82.1(6) . . ?
O45 Na3 Na4 95.5(5) . . ?
O45 Na3 Na2 132.4(5) . . ?
O45 Na3 Na6 40.7(5) . . ?
O42 Na3 O47 164.7(6) . . ?
O42 Na3 Na4 130.2(5) . . ?
O42 Na3 Na2 76.3(5) . . ?
O42 Na3 Na6 49.5(5) . . ?
Na4 Na3 Na2 130.7(2) . . ?
Na4 Na3 Na6 99.0(3) . . ?
Na6 Na3 Na2 123.9(3) . . ?
O15 Na4 Na3 87.9(3) 4_566 . ?
O15 Na4 Na5 131.2(4) 4_566 . ?
O47 Na4 O15 83.6(4) . 4_566 ?
O47 Na4 O46 89.7(5) . . ?
O47 Na4 O48 93.5(4) . . ?
O47 Na4 O49 171.5(5) . . ?
O47 Na4 Na3 45.8(3) . . ?
O47 Na4 Na5 130.2(4) . . ?
O46 Na4 O15 90.7(4) . 4_566 ?
O46 Na4 O48 94.3(4) . . ?
O46 Na4 Na3 43.9(3) . . ?
O46 Na4 Na5 118.8(4) . . ?
O50 Na4 O15 94.1(4) . 4_566 ?
O50 Na4 O47 101.8(5) . . ?
O50 Na4 O46 168.0(5) . . ?
O50 Na4 O48 81.5(4) . . ?
O50 Na4 O49 82.1(5) . . ?
O50 Na4 Na3 147.1(4) . . ?
O50 Na4 Na5 50.6(3) . . ?
O48 Na4 O15 174.2(5) . 4_566 ?
O48 Na4 Na3 93.7(4) . . ?
O48 Na4 Na5 48.0(3) . . ?
O49 Na4 O15 103.8(5) . 4_566 ?
O49 Na4 O46 86.0(5) . . ?
O49 Na4 O48 79.5(5) . . ?
O49 Na4 Na3 129.2(4) . . ?
O49 Na4 Na5 47.3(3) . . ?
Na5 Na4 Na3 140.6(3) . . ?
O24 Na5 O51 108.9(6) 2_556 . ?
O24 Na5 O50 87.1(4) 2_556 . ?
O24 Na5 O48 161.6(5) 2_556 . ?
O24 Na5 Na4 113.1(4) 2_556 . ?
O24 Na5 O53 96.0(11) 2_556 . ?
O51 Na5 O50 155.0(6) . . ?
O51 Na5 Na4 108.6(5) . . ?
O50 Na5 Na4 46.5(3) . . ?
O48 Na5 O51 81.1(5) . . ?
O48 Na5 O50 78.8(4) . . ?
O48 Na5 Na4 48.5(3) . . ?
O48 Na5 O53 93.5(11) . . ?
O49 Na5 O24 85.8(4) . 2_556 ?
O49 Na5 O51 82.9(5) . . ?
O49 Na5 O50 79.1(5) . . ?
O49 Na5 O48 80.0(4) . . ?
O49 Na5 Na4 47.4(3) . . ?
O49 Na5 O53 160.3(11) . . ?
O55 Na5 O24 85.6(7) . 2_556 ?
O55 Na5 O51 89.9(7) . . ?
O55 Na5 O50 111.0(7) . . ?
O55 Na5 O48 110.4(7) . . ?
O55 Na5 O49 166.4(8) . . ?
O55 Na5 Na4 146.2(7) . . ?
O53 Na5 O51 114.6(11) . . ?
O53 Na5 O50 81.4(11) . . ?
O53 Na5 Na4 115.1(11) . . ?
O3 Na2 O37 102.2(5) 2_546 . ?
O3 Na2 O41 79.1(4) 2_546 . ?
O3 Na2 O7AA 130.0(4) 2_546 . ?
O3 Na2 O38 78.4(5) 2_546 . ?
O3 Na2 Na3 95.0(3) 2_546 . ?
O3 Na2 O39 149.1(5) 2_546 . ?
O3 Na2 Na1 93.7(4) 2_546 . ?
O37 Na2 O41 79.5(4) . . ?
O37 Na2 O7AA 111.0(5) . . ?
O37 Na2 O38 74.6(5) . . ?
O37 Na2 Na3 111.8(4) . . ?
O37 Na2 O39 83.5(5) . . ?
O37 Na2 Na1 35.2(3) . . ?
O41 Na2 O38 141.0(5) . . ?
O41 Na2 Na3 40.1(3) . . ?
O41 Na2 O39 131.6(5) . . ?
O41 Na2 Na1 111.5(4) . . ?
O7AA Na2 O41 71.8(4) . . ?
O7AA Na2 O38 145.2(5) . . ?
O7AA Na2 Na3 38.5(3) . . ?
O7AA Na2 O39 72.8(4) . . ?
O7AA Na2 Na1 134.4(3) . . ?
O38 Na2 Na3 171.8(4) . . ?
O38 Na2 O39 73.9(5) . . ?
O38 Na2 Na1 39.6(3) . . ?
O40 Na2 O3 77.1(5) . 2_546 ?
O40 Na2 O37 164.7(5) . . ?
O40 Na2 O41 114.9(5) . . ?
O40 Na2 O7AA 79.6(5) . . ?
O40 Na2 O38 90.4(5) . . ?
O40 Na2 Na3 83.4(4) . . ?
O40 Na2 O39 89.5(5) . . ?
O40 Na2 Na1 129.6(4) . . ?
Na3 Na2 Na1 147.0(3) . . ?
O39 Na2 Na3 111.2(4) . . ?
O39 Na2 Na1 73.4(4) . . ?
W1 Na6 Na54 73.2(3) 4_566 2_456 ?
O52 Na6 W1 29.8(3) 4_566 4_566 ?
O52 Na6 Na54 59.2(4) 4_566 2_456 ?
O52 Na6 O42 139.4(7) 4_566 . ?
O52 Na6 Na3 98.7(4) 4_566 . ?
O44 Na6 W1 98.6(6) . 4_566 ?
O44 Na6 O52 122.9(7) . 4_566 ?
O44 Na6 Na54 93.3(6) . 2_456 ?
O44 Na6 O42 96.9(8) . . ?
O44 Na6 Na3 126.5(6) . . ?
O45 Na6 W1 71.1(5) . 4_566 ?
O45 Na6 O52 80.6(6) . 4_566 ?
O45 Na6 Na54 139.8(6) . 2_456 ?
O45 Na6 O44 109.6(8) . . ?
O45 Na6 O42 78.5(6) . . ?
O45 Na6 Na3 41.3(4) . . ?
O45 Na6 O43 147.3(9) . . ?
O42 Na6 W1 149.0(6) . 4_566 ?
O42 Na6 Na54 132.5(6) . 2_456 ?
O42 Na6 Na3 44.8(4) . . ?
Na3 Na6 W1 105.2(3) . 4_566 ?
Na3 Na6 Na54 139.3(5) . 2_456 ?
O43 Na6 W1 116.5(7) . 4_566 ?
O43 Na6 O52 92.9(8) . 4_566 ?
O43 Na6 Na54 46.0(6) . 2_456 ?
O43 Na6 O44 100.8(9) . . ?
O43 Na6 O42 86.5(8) . . ?
O43 Na6 Na3 109.7(7) . . ?
O26 Na1 O34 84.2(4) 3_656 . ?
O26 Na1 O38 179.0(6) 3_656 . ?
O26 Na1 Na2 137.9(4) 3_656 . ?
O34 Na1 Na2 80.6(3) . . ?
O35 Na1 O26 95.3(5) . 3_656 ?
O35 Na1 O34 82.4(5) . . ?
O35 Na1 O38 84.3(5) . . ?
O35 Na1 Na2 120.9(4) . . ?
O37 Na1 O26 99.7(5) . 3_656 ?
O37 Na1 O34 75.9(5) . . ?
O37 Na1 O35 152.0(6) . . ?
O37 Na1 O38 80.3(5) . . ?
O37 Na1 Na2 38.4(4) . . ?
O37 Na1 O36 98.5(5) . . ?
O38 Na1 O34 94.9(5) . . ?
O38 Na1 Na2 42.1(4) . . ?
O36 Na1 O26 96.4(5) . 3_656 ?
O36 Na1 O34 174.3(5) . . ?
O36 Na1 O35 103.2(6) . . ?
O36 Na1 O38 84.5(5) . . ?
O36 Na1 Na2 95.3(4) . . ?
Na6 O43 Na54 97.0(9) . 2_456 ?
Na5 O55 Na54 110.2(10) . 3_556 ?
Na5 O53 Na54 107.3(16) . 3_556 ?

loop_
_geom_bond_atom_site_label_1
_geom_bond_atom_site_label_2
_geom_bond_distance
_geom_bond_site_symmetry_2
_geom_bond_publ_flag
W2 O2 1.751(10) . ?
W2 O13 2.262(10) . ?
W2 O01J 1.974(10) . ?
W2 O4 1.970(10) . ?
W2 O8 1.862(11) . ?
W2 O9 1.878(11) . ?
W6 O29 1.791(10) . ?
W6 O17 2.003(10) . ?
W6 O23 1.743(10) . ?
W6 O13 2.150(9) . ?
W6 O18 1.921(11) . ?
W6 O9 2.108(10) . ?
W9 O26 1.737(10) . ?
W9 O32 1.900(10) . ?
W9 O6 1.952(11) . ?
W9 O15 1.900(10) . ?
W9 O12 2.163(9) . ?
W9 O20 1.950(10) . ?
W3 O5 1.969(11) . ?
W3 O14 2.217(10) . ?
W3 O01J 1.860(10) . ?
W3 O11 1.958(10) . ?
W3 O10 1.941(11) . ?
W3 O3 1.725(11) . ?
W8 O25 1.744(10) . ?
W8 O14 2.131(9) . ?
W8 O19 1.969(10) . ?
W8 O20 1.907(11) . ?
W8 O11 1.984(12) . ?
W8 O31 1.907(11) . ?
W7 O24 1.721(11) . ?
W7 O14 2.173(9) . ?
W7 O19 1.957(10) . ?
W7 O30 1.915(10) . ?
W7 O18 1.910(11) . ?
W7 O10 1.990(11) . ?
W4 O52 1.958(11) . ?
W4 O15 2.001(9) . ?
W4 O21 1.747(11) . ?
W4 O12 2.160(9) . ?
W4 O16 1.894(9) . ?
W4 O33 1.923(11) . ?
W5 O17 1.924(10) . ?
W5 O13 2.133(10) . ?
W5 O28 1.797(11) . ?
W5 O16 1.946(10) . ?
W5 O8 2.122(11) . ?
W5 O22 1.755(11) . ?
W1 O5 1.911(11) . ?
W1 O1 1.737(11) . ?
W1 O52 1.972(11) . ?
W1 O6 1.964(10) . ?
W1 O12 2.189(10) . ?
W1 O4 1.866(10) . ?
W10 O32 2.068(10) 3_656 ?
W10 O27 2.053(9) 3_656 ?
W10 O27 2.014(10) . ?
W10 O30 1.924(10) . ?
W10 O33 1.939(12) 3_656 ?
W10 O31 2.097(11) . ?
Co2 O29 2.071(9) . ?
Co2 O32 2.169(10) 3_656 ?
Co2 O34 2.156(11) . ?
Co2 O27 2.053(10) . ?
Co2 O28 2.080(12) . ?
Co2 O31 2.148(10) 3_656 ?
Co1 O14 1.933(9) . ?
Co1 O27 1.926(10) . ?
Co1 O13 1.915(9) . ?
Co1 O12 1.932(9) . ?
Co3 O32 2.068(10) 3_656 ?
Co3 O27 2.053(9) 3_656 ?
Co3 O27 2.014(10) . ?
Co3 O30 1.924(10) . ?
Co3 O33 1.939(12) 3_656 ?
Co3 O31 2.097(11) . ?
O26 Na1 2.447(13) 3_656 ?
O52 Na6 2.458(16) 4_665 ?
O24 Na5 2.387(14) 2_546 ?
O15 Na4 2.473(11) 4_665 ?
O34 Na1 2.553(14) . ?
O3 Na2 2.459(13) 2_556 ?
O35 Na54 2.85(2) . ?
O35 Na1 2.364(15) . ?
O37 Na2 2.476(15) . ?
O37 Na1 2.296(14) . ?
O47 Na3 2.449(14) . ?
O47 Na4 2.379(14) . ?
O51 Na5 2.499(18) . ?
Na54 Na6 3.804(19) 2_446 ?
Na54 O43 2.76(3) 2_446 ?
Na54 O55 2.79(3) 3_556 ?
Na54 O53 2.77(4) 3_556 ?
O46 Na3 2.371(13) . ?
O46 Na4 2.431(13) . ?
O41 Na3 2.392(14) . ?
O41 Na2 2.569(13) . ?
O44 Na6 2.42(2) . ?
O7AA Na3 2.325(12) . ?
O7AA Na2 2.549(15) . ?
O45 Na3 2.300(14) . ?
O45 Na6 2.27(2) . ?
O42 Na3 2.440(18) . ?
O42 Na6 2.63(2) . ?
O50 Na4 2.364(13) . ?
O50 Na5 2.517(13) . ?
O48 Na4 2.439(12) . ?
O48 Na5 2.421(14) . ?
O49 Na4 2.390(14) . ?
O49 Na5 2.385(14) . ?
O38 Na2 2.587(16) . ?
O38 Na1 2.462(15) . ?
O40 Na2 2.368(15) . ?
Na3 Na4 3.417(10) . ?
Na3 Na2 3.692(10) . ?
Na3 Na6 3.451(13) . ?
Na4 Na5 3.235(10) . ?
Na5 O55 2.35(2) . ?
Na5 O53 2.46(4) . ?
Na2 O39 2.606(16) . ?
Na2 Na1 3.822(10) . ?
Na6 O43 2.31(3) . ?
O36 Na1 2.313(16) . ?

loop_
_geom_torsion_atom_site_label_1
_geom_torsion_atom_site_label_2
_geom_torsion_atom_site_label_3
_geom_torsion_atom_site_label_4
_geom_torsion
_geom_torsion_site_symmetry_1
_geom_torsion_site_symmetry_2
_geom_torsion_site_symmetry_3
_geom_torsion_site_symmetry_4
_geom_torsion_publ_flag
O26 W9 O32 W10 -143.9(7) . . . 3_656 ?
O26 W9 O32 Co2 57.1(6) . . . 3_656 ?
O32 W9 O26 Na1 -63.7(9) . . . 3_656 ?
O17 W6 O29 Co2 54.5(8) . . . . ?
O17 W5 O28 Co2 -51.6(8) . . . . ?
O5 W3 O01J W2 22.5(16) . . . . ?
O5 W3 O3 Na2 80.3(9) . . . 2_556 ?
O5 W1 O4 W2 -24.7(16) . . . . ?
O1 W1 O4 W2 -124.6(16) . . . . ?
O52 W4 O16 W5 -138.6(14) . . . . ?
O52 W1 O4 W2 140.1(16) . . . . ?
O6 W9 O26 Na1 113.6(9) . . . 3_656 ?
O6 W9 O32 W10 44.4(16) . . . 3_656 ?
O6 W9 O32 Co2 -114.6(12) . . . 3_656 ?
O6 W1 O4 W2 53(2) . . . . ?
O15 W9 O26 Na1 -156.4(9) . . . 3_656 ?
O15 W9 O32 W10 -43.2(7) . . . 3_656 ?
O15 W9 O32 Co2 157.8(5) . . . 3_656 ?
O15 W4 O16 W5 -51(2) . . . . ?
O14 W3 O01J W2 -65.8(16) . . . . ?
O14 W3 O3 Na2 -150.7(15) . . . 2_556 ?
O14 W7 O24 Na5 -157.2(16) . . . 2_546 ?
O23 W6 O29 Co2 152.6(8) . . . . ?
O2 W2 O8 W5 -172.8(5) . . . . ?
O2 W2 O9 W6 174.4(5) . . . . ?
O19 W7 O24 Na5 -120.9(9) . . . 2_546 ?
O30 W7 O24 Na5 -33.1(9) . . . 2_546 ?
O13 W2 O8 W5 1.8(4) . . . . ?
O13 W2 O9 W6 -0.7(5) . . . . ?
O13 W6 O29 Co2 -18.7(8) . . . . ?
O13 W5 O28 Co2 23.6(8) . . . . ?
O01J W2 O8 W5 31.6(15) . . . . ?
O01J W2 O9 W6 -87.0(5) . . . . ?
O01J W3 O3 Na2 -7.9(10) . . . 2_556 ?
O21 W4 O16 W5 123.1(14) . . . . ?
O12 W9 O26 Na1 136.3(18) . . . 3_656 ?
O12 W9 O32 W10 32.1(7) . . . 3_656 ?
O12 W9 O32 Co2 -126.9(5) . . . 3_656 ?
O12 W4 O16 W5 -63.2(14) . . . . ?
O12 W1 O4 W2 65.6(16) . . . . ?
O18 W6 O29 Co2 -106.3(8) . . . . ?
O18 W7 O24 Na5 58.4(9) . . . 2_546 ?
O4 W2 O8 W5 88.3(5) . . . . ?
O4 W2 O9 W6 -30.7(15) . . . . ?
O16 W5 O28 Co2 109.9(8) . . . . ?
O20 W9 O26 Na1 24.3(10) . . . 3_656 ?
O20 W9 O32 W10 117.1(7) . . . 3_656 ?
O20 W9 O32 Co2 -41.9(5) . . . 3_656 ?
O8 W2 O9 W6 72.5(6) . . . . ?
O8 W5 O28 Co2 34(2) . . . . ?
O11 W3 O01J W2 -47(2) . . . . ?
O11 W3 O3 Na2 167.9(9) . . . 2_556 ?
O33 W4 O16 W5 22.2(14) . . . . ?
O10 W3 O01J W2 -141.1(16) . . . . ?
O10 W3 O3 Na2 -100.4(9) . . . 2_556 ?
O10 W7 O24 Na5 150.8(8) . . . 2_546 ?
O9 W2 O8 W5 -70.7(5) . . . . ?
O9 W6 O29 Co2 -13(2) . . . . ?
O3 W3 O01J W2 121.4(16) . . . . ?
O22 W5 O28 Co2 -150.8(7) . . . . ?
